data_8102508
loop_
_publ_author_name
'Alexander Schw\"arzler'
'Gerhard Laus'
'Klaus Wurst'
'G\"unther Bonn'
'Herwig Schottenberger'

_publ_section_title
;
 Crystal structure of 1,3-dibenzyloxy-2-methylimidazolium
 hexafluorophosphate, [C18H19N2O2][PF6]
;
_journal_issue 4
_journal_name_full 'Zeitschrift f\"ur Kristallographie - New Crystal Structures'
_journal_page_first 595
_journal_volume 224
_journal_year 2009
_chemical_formula_sum 'C18 H19 F6 N2 O2 P'
_chemical_formula_weight 440.32
_chemical_name_systematic
; 
1,3-dibenzyloxy-2-methylimidazolium hexafluorophosphate, 
(C~18~H~19~N~2~O~2~)(PF~6~)
;
_space_group_IT_number 9
_symmetry_cell_setting monoclinic
_symmetry_space_group_name_Hall 'C -2yc'
_symmetry_space_group_name_H-M 'C 1 c 1'
_atom_sites_solution_hydrogens geom
_atom_sites_solution_primary direct
_atom_sites_solution_secondary difmap
_audit_creation_method SHELXL-97
_cell_angle_alpha 90.00
_cell_angle_beta 92.737(2)
_cell_angle_gamma 90.00
_cell_formula_units_Z 4
_cell_length_a 8.2953(2)
_cell_length_b 20.7322(3)
_cell_length_c 11.5293(4)
_cell_measurement_reflns_used 8234
_cell_measurement_temperature 233(2)
_cell_measurement_theta_max 25.0
_cell_measurement_theta_min 1.0
_cell_volume 1980.55(9)
_computing_data_collection COLLECT
_computing_data_reduction 'DENZO and SCALEPACK'
_computing_structure_refinement 'SHELXL-97 (Sheldrick, 1997)'
_computing_structure_solution 'SHELXS-97 (Sheldrick, 1990)'
_diffrn_ambient_temperature 233(2)
_diffrn_measured_fraction_theta_full 0.995
_diffrn_measured_fraction_theta_max 0.995
_diffrn_measurement_device_type 'Nonius KappaCCD'
_diffrn_measurement_method 'phi- and omega-scans'
_diffrn_radiation_monochromator graphite
_diffrn_radiation_source 'fine-focus sealed tube'
_diffrn_radiation_type MoK\a
_diffrn_radiation_wavelength 0.71073
_diffrn_reflns_av_R_equivalents 0.0231
_diffrn_reflns_av_sigmaI/netI 0.0339
_diffrn_reflns_limit_h_max 9
_diffrn_reflns_limit_h_min -9
_diffrn_reflns_limit_k_max 24
_diffrn_reflns_limit_k_min -24
_diffrn_reflns_limit_l_max 13
_diffrn_reflns_limit_l_min -13
_diffrn_reflns_number 6097
_diffrn_reflns_theta_full 24.99
_diffrn_reflns_theta_max 24.99
_diffrn_reflns_theta_min 2.64
_diffrn_standards_number 0
_exptl_absorpt_coefficient_mu 0.210
_exptl_absorpt_correction_type none
_exptl_crystal_colour colorless
_exptl_crystal_density_diffrn 1.477
_exptl_crystal_density_method 'not measured'
_exptl_crystal_description plate
_exptl_crystal_F_000 904
_exptl_crystal_size_max 0.4
_exptl_crystal_size_mid 0.4
_exptl_crystal_size_min 0.04
_refine_diff_density_max 0.131
_refine_diff_density_min -0.163
_refine_diff_density_rms 0.027
_refine_ls_abs_structure_details 'Flack H D (1983), Acta Cryst. A39, 876-881'
_refine_ls_abs_structure_Flack 0.02(8)
_refine_ls_extinction_coef 0.0059(11)
_refine_ls_extinction_expression Fc^*^=kFc[1+0.001xFc^2^\l^3^/sin(2\q)]^-1/4^
_refine_ls_extinction_method SHELXL
_refine_ls_goodness_of_fit_ref 1.087
_refine_ls_hydrogen_treatment constr
_refine_ls_matrix_type full
_refine_ls_number_parameters 300
_refine_ls_number_reflns 3341
_refine_ls_number_restraints 2
_refine_ls_restrained_S_all 1.086
_refine_ls_R_factor_all 0.0325
_refine_ls_R_factor_gt 0.0295
_refine_ls_shift/su_max 0.077
_refine_ls_shift/su_mean 0.003
_refine_ls_structure_factor_coef Fsqd
_refine_ls_weighting_details 'calc w=1/[\s^2^(Fo^2^)+(0.0272P)^2^+0.5930P] where P=(Fo^2^+2Fc^2^)/3'
_refine_ls_weighting_scheme calc
_refine_ls_wR_factor_gt 0.0689
_refine_ls_wR_factor_ref 0.0702
_reflns_number_gt 3142
_reflns_number_total 3341
_reflns_threshold_expression >2sigma(I)
_cod_data_source_file 1267-2706.cff
_cod_data_source_block s268
_cod_original_sg_symbol_H-M Cc
_cod_database_code 8102508

loop_
_symmetry_equiv_pos_as_xyz
'x, y, z'
'x, -y, z+1/2'
'x+1/2, y+1/2, z'
'x+1/2, -y+1/2, z+1/2'

loop_
_atom_site_label
_atom_site_type_symbol
_atom_site_fract_x
_atom_site_fract_y
_atom_site_fract_z
_atom_site_U_iso_or_equiv
_atom_site_adp_type
_atom_site_occupancy
_atom_site_symmetry_multiplicity
_atom_site_calc_flag
_atom_site_refinement_flags
_atom_site_disorder_assembly
_atom_site_disorder_group
O1 O 0.73771(18) 0.65150(7) 0.61545(13) 0.0516(4) Uani 1 1 d . . .
O2 O 0.77942(17) 0.82849(7) 0.86510(13) 0.0478(4) Uani 1 1 d . . .
N1 N 0.7665(2) 0.68611(8) 0.71532(15) 0.0428(4) Uani 1 1 d . . .
N2 N 0.7823(2) 0.76518(8) 0.82825(15) 0.0414(4) Uani 1 1 d . . .
C1 C 0.7784(3) 0.74942(10) 0.71665(17) 0.0402(5) Uani 1 1 d . . .
C2 C 0.7620(3) 0.66105(11) 0.8262(2) 0.0483(5) Uani 1 1 d . . .
H2 H 0.7540 0.6173 0.8467 0.058 Uiso 1 1 calc . . .
C3 C 0.7712(3) 0.71121(11) 0.89798(18) 0.0474(5) Uani 1 1 d . . .
H3 H 0.7703 0.7102 0.9795 0.057 Uiso 1 1 calc . . .
C4 C 0.7825(3) 0.79336(12) 0.6171(2) 0.0545(6) Uani 1 1 d . . .
H4A H 0.8935 0.8000 0.5969 0.082 Uiso 1 1 calc R . .
H4B H 0.7351 0.8344 0.6372 0.082 Uiso 1 1 calc R . .
H4C H 0.7216 0.7748 0.5514 0.082 Uiso 1 1 calc R . .
C5 C 0.8852(3) 0.62046(11) 0.57455(19) 0.0506(5) Uani 1 1 d . . .
H5A H 0.9784 0.6484 0.5927 0.061 Uiso 1 1 calc . . .
H5B H 0.8749 0.6152 0.4900 0.061 Uiso 1 1 calc . . .
C6 C 0.9133(2) 0.55618(10) 0.62996(18) 0.0417(5) Uani 1 1 d . . .
C7 C 0.8304(3) 0.50282(11) 0.5873(2) 0.0553(6) Uani 1 1 d . . .
H7 H 0.7584 0.5072 0.5223 0.066 Uiso 1 1 calc . . .
C8 C 0.8517(3) 0.44338(12) 0.6385(2) 0.0663(7) Uani 1 1 d . . .
H8 H 0.7931 0.4076 0.6092 0.080 Uiso 1 1 calc . . .
C9 C 0.9588(3) 0.43616(12) 0.7325(2) 0.0627(7) Uani 1 1 d . . .
H9 H 0.9749 0.3954 0.7668 0.075 Uiso 1 1 calc . . .
C10 C 1.0415(3) 0.48863(14) 0.7756(2) 0.0598(7) Uani 1 1 d . . .
H10 H 1.1136 0.4838 0.8404 0.072 Uiso 1 1 calc . . .
C11 C 1.0203(3) 0.54854(11) 0.7251(2) 0.0513(5) Uani 1 1 d . . .
H11 H 1.0784 0.5842 0.7552 0.062 Uiso 1 1 calc . . .
C12 C 0.9347(3) 0.84645(10) 0.9245(2) 0.0454(5) Uani 1 1 d . . .
H12A H 1.0256 0.8314 0.8804 0.055 Uiso 1 1 calc . . .
H12B H 0.9439 0.8278 1.0026 0.055 Uiso 1 1 calc . . .
C13 C 0.9322(3) 0.91859(9) 0.93019(18) 0.0396(4) Uani 1 1 d . . .
C14 C 0.9901(3) 0.95516(11) 0.84072(18) 0.0503(5) Uani 1 1 d . . .
H14 H 1.0361 0.9347 0.7775 0.060 Uiso 1 1 calc . . .
C15 C 0.9805(3) 1.02147(13) 0.8442(2) 0.0645(7) Uani 1 1 d . . .
H15 H 1.0194 1.0461 0.7831 0.077 Uiso 1 1 calc . . .
C16 C 0.9144(4) 1.05189(11) 0.9366(2) 0.0643(7) Uani 1 1 d . . .
H16 H 0.9083 1.0971 0.9388 0.077 Uiso 1 1 calc . . .
C17 C 0.8574(4) 1.01584(12) 1.0253(2) 0.0615(7) Uani 1 1 d . . .
H17 H 0.8119 1.0365 1.0885 0.074 Uiso 1 1 calc . . .
C18 C 0.8661(3) 0.94958(10) 1.02276(18) 0.0466(5) Uani 1 1 d . . .
H18 H 0.8270 0.9253 1.0843 0.056 Uiso 1 1 calc . . .
P1 P 0.78569(6) 0.75909(3) 0.24912(5) 0.03990(16) Uani 1 1 d . . .
F1 F 0.64652(17) 0.78651(7) 0.32552(13) 0.0681(4) Uani 1 1 d . A .
F2 F 0.92221(16) 0.73152(7) 0.17061(12) 0.0624(4) Uani 1 1 d . A .
F3 F 0.6984(6) 0.7891(3) 0.1346(3) 0.0997(17) Uani 0.70 1 d P A 1
F4 F 0.8756(6) 0.7276(3) 0.3540(3) 0.1084(17) Uani 0.70 1 d P A 1
F5 F 0.8826(5) 0.82333(19) 0.2620(5) 0.0958(12) Uani 0.70 1 d P A 1
F6 F 0.6878(7) 0.6956(2) 0.2216(6) 0.119(3) Uani 0.70 1 d P A 1
F3A F 0.7655(14) 0.8164(5) 0.1706(12) 0.115(5) Uani 0.30 1 d P A 2
F4A F 0.7883(10) 0.7013(5) 0.3359(9) 0.090(3) Uani 0.30 1 d P A 2
F5A F 0.9086(9) 0.7953(5) 0.3328(9) 0.097(3) Uani 0.30 1 d P A 2
F6A F 0.6568(13) 0.7217(7) 0.1827(8) 0.107(5) Uani 0.30 1 d P A 2

loop_
_atom_site_aniso_label
_atom_site_aniso_U_11
_atom_site_aniso_U_22
_atom_site_aniso_U_33
_atom_site_aniso_U_23
_atom_site_aniso_U_13
_atom_site_aniso_U_12
O1 0.0494(9) 0.0495(9) 0.0544(9) -0.0189(7) -0.0141(7) 0.0049(7)
O2 0.0432(8) 0.0378(8) 0.0612(9) -0.0121(7) -0.0105(7) 0.0017(6)
N1 0.0411(10) 0.0422(9) 0.0446(10) -0.0086(8) -0.0054(7) -0.0042(8)
N2 0.0403(10) 0.0376(10) 0.0459(11) -0.0074(8) -0.0018(8) -0.0027(8)
C1 0.0339(10) 0.0417(11) 0.0442(13) -0.0016(9) -0.0067(10) -0.0006(8)
C2 0.0505(12) 0.0418(12) 0.0521(13) 0.0047(10) 0.0000(10) -0.0073(10)
C3 0.0497(12) 0.0513(13) 0.0412(12) 0.0040(10) 0.0021(10) -0.0028(10)
C4 0.0574(15) 0.0550(14) 0.0505(13) 0.0103(11) -0.0030(11) 0.0010(12)
C5 0.0597(14) 0.0433(12) 0.0491(13) -0.0027(9) 0.0067(10) 0.0015(10)
C6 0.0401(11) 0.0428(12) 0.0426(11) -0.0036(9) 0.0045(9) 0.0003(9)
C7 0.0616(14) 0.0484(13) 0.0546(14) -0.0065(10) -0.0096(11) -0.0030(11)
C8 0.0768(18) 0.0441(14) 0.0772(18) -0.0053(12) -0.0047(14) -0.0113(12)
C9 0.0675(16) 0.0483(14) 0.0730(18) 0.0124(12) 0.0113(14) 0.0031(12)
C10 0.0510(13) 0.0672(17) 0.0604(16) 0.0088(12) -0.0071(11) 0.0054(12)
C11 0.0462(12) 0.0495(12) 0.0573(13) -0.0045(11) -0.0051(10) -0.0043(10)
C12 0.0366(10) 0.0422(11) 0.0565(12) -0.0083(10) -0.0088(9) 0.0016(9)
C13 0.0401(10) 0.0395(10) 0.0385(10) -0.0041(9) -0.0046(8) -0.0037(9)
C14 0.0538(13) 0.0589(14) 0.0383(11) -0.0060(10) 0.0026(9) -0.0149(11)
C15 0.0787(18) 0.0605(15) 0.0527(14) 0.0157(12) -0.0132(13) -0.0300(13)
C16 0.093(2) 0.0379(12) 0.0602(15) -0.0002(11) -0.0214(13) -0.0078(12)
C17 0.0892(19) 0.0470(13) 0.0476(14) -0.0122(10) -0.0054(12) 0.0080(12)
C18 0.0616(14) 0.0414(11) 0.0366(11) -0.0010(9) -0.0004(9) -0.0005(10)
P1 0.0353(3) 0.0402(3) 0.0444(3) 0.0006(3) 0.0041(2) 0.0024(2)
F1 0.0618(9) 0.0732(9) 0.0714(10) -0.0061(8) 0.0255(7) 0.0161(8)
F2 0.0465(8) 0.0759(10) 0.0662(9) -0.0051(7) 0.0153(6) 0.0152(7)
F3 0.085(3) 0.162(5) 0.0516(15) 0.006(2) -0.0057(17) 0.064(3)
F4 0.114(3) 0.171(5) 0.0400(14) 0.026(2) 0.0041(19) 0.085(3)
F5 0.088(3) 0.062(2) 0.139(3) -0.029(2) 0.026(3) -0.0288(18)
F6 0.097(4) 0.066(2) 0.200(7) -0.055(3) 0.073(4) -0.040(2)
F3A 0.110(9) 0.088(6) 0.153(11) 0.105(7) 0.071(7) 0.050(5)
F4A 0.061(4) 0.101(6) 0.110(8) 0.071(6) 0.027(5) 0.033(4)
F5A 0.057(4) 0.118(8) 0.117(7) -0.067(5) -0.003(4) -0.025(5)
F6A 0.049(4) 0.213(16) 0.057(4) -0.057(8) -0.019(3) -0.040(7)

loop_
_atom_type_symbol
_atom_type_description
_atom_type_scat_dispersion_real
_atom_type_scat_dispersion_imag
_atom_type_scat_source
C C 0.0033 0.0016 'International Tables Vol C Tables 4.2.6.8 and 6.1.1.4'
H H 0.0000 0.0000 'International Tables Vol C Tables 4.2.6.8 and 6.1.1.4'
N N 0.0061 0.0033 'International Tables Vol C Tables 4.2.6.8 and 6.1.1.4'
O O 0.0106 0.0060 'International Tables Vol C Tables 4.2.6.8 and 6.1.1.4'
F F 0.0171 0.0103 'International Tables Vol C Tables 4.2.6.8 and 6.1.1.4'
P P 0.1023 0.0942 'International Tables Vol C Tables 4.2.6.8 and 6.1.1.4'

loop_
_geom_angle_atom_site_label_1
_geom_angle_atom_site_label_2
_geom_angle_atom_site_label_3
_geom_angle
_geom_angle_site_symmetry_1
_geom_angle_site_symmetry_3
_geom_angle_publ_flag
N1 O1 C5 112.50(15) . . ?
N2 O2 C12 110.77(14) . . ?
C1 N1 O1 122.88(17) . . ?
C1 N1 C2 111.69(17) . . ?
O1 N1 C2 124.74(18) . . ?
C1 N2 O2 122.20(17) . . ?
C1 N2 C3 111.42(17) . . ?
O2 N2 C3 125.99(17) . . ?
N1 C1 N2 104.79(17) . . ?
N1 C1 C4 127.9(2) . . ?
N2 C1 C4 127.3(2) . . ?
C3 C2 N1 106.18(18) . . ?
C2 C3 N2 105.92(17) . . ?
O1 C5 C6 111.52(17) . . ?
C7 C6 C11 118.6(2) . . ?
C7 C6 C5 119.89(19) . . ?
C11 C6 C5 121.46(19) . . ?
C8 C7 C6 120.9(2) . . ?
C7 C8 C9 120.0(2) . . ?
C10 C9 C8 119.6(2) . . ?
C9 C10 C11 120.7(2) . . ?
C10 C11 C6 120.0(2) . . ?
O2 C12 C13 104.97(15) . . ?
C18 C13 C14 119.04(18) . . ?
C18 C13 C12 120.38(19) . . ?
C14 C13 C12 120.5(2) . . ?
C15 C14 C13 120.1(2) . . ?
C16 C15 C14 120.5(2) . . ?
C17 C16 C15 119.5(2) . . ?
C16 C17 C18 120.6(2) . . ?
C17 C18 C13 120.3(2) . . ?
F3A P1 F6A 92.6(7) . . ?
F3A P1 F4 148.1(7) . . ?
F6A P1 F4 119.3(5) . . ?
F3A P1 F5 54.7(6) . . ?
F6A P1 F5 147.3(6) . . ?
F4 P1 F5 93.4(3) . . ?
F3A P1 F4A 173.7(5) . . ?
F6A P1 F4A 85.3(6) . . ?
F5 P1 F4A 127.1(5) . . ?
F3A P1 F5A 92.4(7) . . ?
F6A P1 F5A 172.5(6) . . ?
F4 P1 F5A 55.9(5) . . ?
F4A P1 F5A 89.1(6) . . ?
F3A P1 F6 120.0(7) . . ?
F4 P1 F6 91.7(3) . . ?
F5 P1 F6 173.8(3) . . ?
F4A P1 F6 58.5(4) . . ?
F5A P1 F6 147.5(6) . . ?
F3A P1 F2 90.2(4) . . ?
F6A P1 F2 91.9(5) . . ?
F4 P1 F2 87.90(14) . . ?
F5 P1 F2 89.06(15) . . ?
F4A P1 F2 95.8(3) . . ?
F5A P1 F2 93.6(3) . . ?
F6 P1 F2 87.7(2) . . ?
F3A P1 F1 89.3(4) . . ?
F6A P1 F1 87.1(5) . . ?
F4 P1 F1 93.07(14) . . ?
F5 P1 F1 91.51(15) . . ?
F4A P1 F1 84.7(3) . . ?
F5A P1 F1 87.5(3) . . ?
F6 P1 F1 91.7(2) . . ?
F2 P1 F1 178.84(9) . . ?
F6A P1 F3 59.8(5) . . ?
F4 P1 F3 176.4(2) . . ?
F5 P1 F3 87.6(3) . . ?
F4A P1 F3 145.0(5) . . ?
F5A P1 F3 125.3(5) . . ?
F6 P1 F3 87.1(3) . . ?
F2 P1 F3 88.67(17) . . ?
F1 P1 F3 90.34(17) . . ?

loop_
_geom_bond_atom_site_label_1
_geom_bond_atom_site_label_2
_geom_bond_distance
_geom_bond_site_symmetry_2
_geom_bond_publ_flag
O1 N1 1.368(2) . ?
O1 C5 1.479(3) . ?
O2 N2 1.380(2) . ?
O2 C12 1.477(2) . ?
N1 C1 1.316(3) . ?
N1 C2 1.382(3) . ?
N2 C1 1.326(3) . ?
N2 C3 1.384(3) . ?
C1 C4 1.467(3) . ?
C2 C3 1.329(3) . ?
C5 C6 1.491(3) . ?
C6 C7 1.381(3) . ?
C6 C11 1.386(3) . ?
C7 C8 1.374(3) . ?
C8 C9 1.377(4) . ?
C9 C10 1.367(4) . ?
C10 C11 1.380(4) . ?
C12 C13 1.497(3) . ?
C13 C18 1.381(3) . ?
C13 C14 1.385(3) . ?
C14 C15 1.378(3) . ?
C15 C16 1.374(4) . ?
C16 C17 1.369(4) . ?
C17 C18 1.376(3) . ?
P1 F3A 1.498(6) . ?
P1 F6A 1.501(7) . ?
P1 F4 1.535(3) . ?
P1 F5 1.559(3) . ?
P1 F4A 1.561(7) . ?
P1 F5A 1.562(7) . ?
P1 F6 1.571(4) . ?
P1 F2 1.5895(13) . ?
P1 F1 1.5903(13) . ?
P1 F3 1.601(3) . ?
